data_4328391
loop_
_publ_author_name
'Loi H. Do'
'Genqiang Xue'
'Lawrence Que'
'Stephen J. Lippard'

_publ_section_title
;
 Evaluating the Identity and Diiron Core Transformations of a
 (\m-Oxo)diiron(III) Complex Supported by Electron-Rich
 Tris(pyridyl-2-methyl)amine Ligands
;
_journal_name_full 'Inorganic Chemistry'
_journal_page_first 2393
_journal_page_last 2402
_journal_paper_doi 10.1021/ic202379b
_journal_volume 51
_journal_year 2012
_chemical_formula_sum 'C62 H84 Cl3 Fe2 N11 O21'
_chemical_formula_weight 1537.45
_chemical_name_systematic
;
 ?
;
_space_group_IT_number 2
_symmetry_cell_setting triclinic
_symmetry_space_group_name_Hall '-P 1'
_symmetry_space_group_name_H-M 'P -1'
_atom_sites_solution_hydrogens geom
_atom_sites_solution_primary direct
_atom_sites_solution_secondary difmap
_audit_creation_method SHELXL-97
_cell_angle_alpha 81.2320(10)
_cell_angle_beta 72.8600(10)
_cell_angle_gamma 71.0910(10)
_cell_formula_units_Z 2
_cell_length_a 13.6256(9)
_cell_length_b 14.0402(9)
_cell_length_c 20.2928(13)
_cell_measurement_reflns_used 9874
_cell_measurement_temperature 100(2)
_cell_measurement_theta_max 26.39
_cell_measurement_theta_min 2.30
_cell_volume 3502.6(4)
_computing_cell_refinement 'Bruker SMART'
_computing_data_collection 'Bruker SMART'
_computing_data_reduction 'Bruker SAINT'
_computing_molecular_graphics 'Bruker SHELXTL'
_computing_publication_material 'Bruker SHELXTL'
_computing_structure_refinement 'SHELXL-97 (Sheldrick, 1997)'
_computing_structure_solution 'SHELXS-97 (Sheldrick, 1990)'
_diffrn_ambient_temperature 100(2)
_diffrn_measured_fraction_theta_full 0.994
_diffrn_measured_fraction_theta_max 0.994
_diffrn_measurement_device_type 'CCD area detector'
_diffrn_measurement_method 'phi and omega scans'
_diffrn_radiation_monochromator graphite
_diffrn_radiation_source 'fine-focus sealed tube'
_diffrn_radiation_type MoK\a
_diffrn_radiation_wavelength 0.71073
_diffrn_reflns_av_R_equivalents 0.0532
_diffrn_reflns_av_sigmaI/netI 0.0543
_diffrn_reflns_limit_h_max 17
_diffrn_reflns_limit_h_min -16
_diffrn_reflns_limit_k_max 17
_diffrn_reflns_limit_k_min -17
_diffrn_reflns_limit_l_max 25
_diffrn_reflns_limit_l_min -25
_diffrn_reflns_number 61129
_diffrn_reflns_theta_full 26.41
_diffrn_reflns_theta_max 26.41
_diffrn_reflns_theta_min 1.54
_exptl_absorpt_coefficient_mu 0.610
_exptl_absorpt_correction_T_max 0.9586
_exptl_absorpt_correction_T_min 0.8878
_exptl_absorpt_correction_type empirical
_exptl_absorpt_process_details SADABS
_exptl_crystal_colour yellow
_exptl_crystal_density_diffrn 1.458
_exptl_crystal_description block
_exptl_crystal_F_000 1608
_exptl_crystal_size_max 0.20
_exptl_crystal_size_mid 0.10
_exptl_crystal_size_min 0.07
_refine_diff_density_max 1.429
_refine_diff_density_min -1.188
_refine_diff_density_rms 0.082
_refine_ls_goodness_of_fit_ref 1.016
_refine_ls_hydrogen_treatment constr
_refine_ls_matrix_type full
_refine_ls_number_parameters 952
_refine_ls_number_reflns 14283
_refine_ls_number_restraints 0
_refine_ls_restrained_S_all 1.016
_refine_ls_R_factor_all 0.0810
_refine_ls_R_factor_gt 0.0552
_refine_ls_shift/su_max 0.002
_refine_ls_shift/su_mean 0.000
_refine_ls_structure_factor_coef Fsqd
_refine_ls_weighting_details 'calc w=1/[\s^2^(Fo^2^)+(0.0518P)^2^+7.7280P] where P=(Fo^2^+2Fc^2^)/3'
_refine_ls_weighting_scheme calc
_refine_ls_wR_factor_gt 0.1259
_refine_ls_wR_factor_ref 0.1381
_reflns_number_gt 10627
_reflns_number_total 14283
_reflns_threshold_expression >2sigma(I)
_cod_data_source_file ic202379b_si_002_2.cif
_cod_data_source_block Compound10a
_cod_database_code 4328391

loop_
_symmetry_equiv_pos_as_xyz
'x, y, z'
'-x, -y, -z'

loop_
_atom_site_label
_atom_site_type_symbol
_atom_site_fract_x
_atom_site_fract_y
_atom_site_fract_z
_atom_site_U_iso_or_equiv
_atom_site_adp_type
_atom_site_occupancy
_atom_site_symmetry_multiplicity
_atom_site_calc_flag
_atom_site_refinement_flags
_atom_site_disorder_assembly
_atom_site_disorder_group
Fe1 Fe 0.40632(3) 0.27359(3) 0.21674(2) 0.01574(11) Uani 1 1 d . . .
Fe2 Fe 0.59366(3) 0.25682(3) 0.29057(2) 0.01651(11) Uani 1 1 d . . .
N8 N 0.7263(2) 0.1504(2) 0.22949(14) 0.0174(6) Uani 1 1 d . . .
O20 O 0.49200(17) 0.21656(16) 0.27247(11) 0.0180(5) Uani 1 1 d . . .
N2 N 0.2760(2) 0.38191(19) 0.27979(13) 0.0170(6) Uani 1 1 d . . .
O1 O 0.03076(18) 0.60677(18) 0.38887(13) 0.0272(6) Uani 1 1 d . . .
O6 O 0.98166(19) -0.06985(18) 0.12358(12) 0.0276(6) Uani 1 1 d . . .
O3 O 0.12061(19) -0.01724(18) 0.28741(13) 0.0265(5) Uani 1 1 d . . .
N6 N 0.4973(2) 0.3138(2) 0.38843(14) 0.0181(6) Uani 1 1 d . . .
N7 N 0.7210(2) 0.2885(2) 0.32419(14) 0.0182(6) Uani 1 1 d . . .
O2 O 0.6491(2) 0.0868(2) -0.06768(12) 0.0312(6) Uani 1 1 d . . .
O5 O 0.92763(19) 0.34586(18) 0.41539(13) 0.0259(5) Uani 1 1 d . . .
N3 N 0.4874(2) 0.2013(2) 0.12332(13) 0.0187(6) Uani 1 1 d . . .
C38 C 0.7538(2) 0.2268(2) 0.37573(16) 0.0165(6) Uani 1 1 d . . .
N1 N 0.2915(2) 0.3415(2) 0.15282(14) 0.0188(6) Uani 1 1 d . . .
N5 N 0.6327(2) 0.12956(19) 0.36446(13) 0.0163(6) Uani 1 1 d . . .
N4 N 0.3135(2) 0.1706(2) 0.24208(13) 0.0183(6) Uani 1 1 d . . .
C29 C 0.4840(2) 0.2437(2) 0.44065(17) 0.0193(7) Uani 1 1 d . . .
C5 C 0.1759(2) 0.4553(2) 0.38827(17) 0.0189(7) Uani 1 1 d . . .
C42 C 0.7582(3) 0.3689(2) 0.30240(18) 0.0207(7) Uani 1 1 d . . .
H42A H 0.7341 0.4130 0.2662 0.025 Uiso 1 1 calc R . .
C39 C 0.8220(2) 0.2433(2) 0.40909(16) 0.0177(7) Uani 1 1 d . . .
C20 C 0.2275(3) 0.1945(2) 0.21672(16) 0.0182(7) Uani 1 1 d . . .
C49 C 0.8984(3) 0.0043(3) 0.16022(17) 0.0217(7) Uani 1 1 d . . .
C6 C 0.2568(2) 0.3820(2) 0.34839(17) 0.0174(7) Uani 1 1 d . . .
H6A H 0.3012 0.3287 0.3711 0.021 Uiso 1 1 calc R . .
C1 C 0.2419(3) 0.4494(2) 0.16936(17) 0.0215(7) Uani 1 1 d . . .
H1A H 0.1761 0.4783 0.1529 0.026 Uiso 1 1 calc R . .
H1B H 0.2928 0.4884 0.1458 0.026 Uiso 1 1 calc R . .
C11 C 0.4488(3) 0.2404(3) 0.06841(17) 0.0222(7) Uani 1 1 d . . .
O4 O 0.3466(2) 0.4043(2) 0.58551(14) 0.0465(8) Uani 1 1 d . . .
C48 C 0.8361(3) -0.0219(2) 0.22419(17) 0.0204(7) Uani 1 1 d . . .
C21 C 0.1578(3) 0.1355(3) 0.23238(17) 0.0208(7) Uani 1 1 d . . .
C4 C 0.1148(3) 0.5333(2) 0.35206(18) 0.0205(7) Uani 1 1 d . . .
C14 C 0.6341(3) 0.0812(3) 0.05299(18) 0.0251(8) Uani 1 1 d . . .
C30 C 0.4325(3) 0.2676(3) 0.50860(17) 0.0233(7) Uani 1 1 d . . .
C9 C 0.1520(3) 0.4474(3) 0.46533(17) 0.0243(7) Uani 1 1 d . . .
H9A H 0.2086 0.3922 0.4799 0.036 Uiso 1 1 calc R . .
H9B H 0.0826 0.4340 0.4853 0.036 Uiso 1 1 calc R . .
H9C H 0.1491 0.5109 0.4814 0.036 Uiso 1 1 calc R . .
C37 C 0.7159(3) 0.1341(2) 0.39682(17) 0.0180(7) Uani 1 1 d . . .
H37A H 0.7788 0.0738 0.3850 0.022 Uiso 1 1 calc R . .
H37B H 0.6865 0.1306 0.4476 0.022 Uiso 1 1 calc R . .
C22 C 0.1836(3) 0.0467(2) 0.27377(17) 0.0211(7) Uani 1 1 d . . .
C13 C 0.5925(3) 0.1229(3) -0.00335(18) 0.0252(8) Uani 1 1 d . . .
C47 C 0.7489(2) 0.0549(2) 0.25714(16) 0.0178(7) Uani 1 1 d . . .
C15 C 0.5776(3) 0.1221(3) 0.11562(18) 0.0223(7) Uani 1 1 d . . .
H15A H 0.6032 0.0934 0.1551 0.027 Uiso 1 1 calc R . .
C23 C 0.2749(3) 0.0185(2) 0.29887(17) 0.0205(7) Uani 1 1 d . . .
C28 C 0.5295(2) 0.1366(2) 0.41785(16) 0.0183(7) Uani 1 1 d . . .
H28A H 0.5418 0.0884 0.4577 0.022 Uiso 1 1 calc R . .
H28B H 0.4786 0.1203 0.3985 0.022 Uiso 1 1 calc R . .
C12 C 0.4985(3) 0.2029(3) 0.00287(18) 0.0265(8) Uani 1 1 d . . .
C50 C 0.8750(3) 0.1026(3) 0.13015(17) 0.0226(7) Uani 1 1 d . . .
C40 C 0.8604(3) 0.3259(2) 0.38408(17) 0.0200(7) Uani 1 1 d . . .
C24 C 0.3363(3) 0.0845(2) 0.28171(16) 0.0190(7) Uani 1 1 d . . .
H24A H 0.3979 0.0682 0.2988 0.023 Uiso 1 1 calc R . .
C3 C 0.1319(3) 0.5353(2) 0.28051(18) 0.0206(7) Uani 1 1 d . . .
C54 C 0.9386(3) 0.1316(3) 0.06007(18) 0.0303(8) Uani 1 1 d . . .
H54A H 0.8957 0.1949 0.0417 0.046 Uiso 1 1 calc R . .
H54B H 0.9566 0.0783 0.0287 0.046 Uiso 1 1 calc R . .
H54C H 1.0049 0.1407 0.0642 0.046 Uiso 1 1 calc R . .
C2 C 0.2141(3) 0.4564(2) 0.24637(17) 0.0189(7) Uani 1 1 d . . .
C25 C 0.0592(3) 0.1666(3) 0.2055(2) 0.0299(8) Uani 1 1 d . . .
H25A H 0.0805 0.1753 0.1550 0.045 Uiso 1 1 calc R . .
H25B H 0.0106 0.2304 0.2245 0.045 Uiso 1 1 calc R . .
H25C H 0.0225 0.1143 0.2195 0.045 Uiso 1 1 calc R . .
C7 C 0.0646(3) 0.6191(3) 0.24220(19) 0.0282(8) Uani 1 1 d . . .
H7A H 0.0050 0.6619 0.2754 0.042 Uiso 1 1 calc R . .
H7B H 0.0358 0.5901 0.2137 0.042 Uiso 1 1 calc R . .
H7C H 0.1091 0.6596 0.2125 0.042 Uiso 1 1 calc R . .
C32 C 0.4049(3) 0.4445(3) 0.46687(19) 0.0280(8) Uani 1 1 d . . .
C33 C 0.4562(3) 0.4124(3) 0.40182(19) 0.0239(7) Uani 1 1 d . . .
H33A H 0.4633 0.4615 0.3644 0.029 Uiso 1 1 calc R . .
C41 C 0.8294(3) 0.3908(2) 0.32975(18) 0.0219(7) Uani 1 1 d . . .
C46 C 0.6701(3) 0.0381(2) 0.32466(16) 0.0179(7) Uani 1 1 d . . .
H46A H 0.6081 0.0254 0.3156 0.022 Uiso 1 1 calc R . .
H46B H 0.7052 -0.0213 0.3515 0.022 Uiso 1 1 calc R . .
C52 C 0.8598(3) -0.1289(3) 0.25514(18) 0.0266(8) Uani 1 1 d . . .
H52A H 0.7969 -0.1526 0.2629 0.040 Uiso 1 1 calc R . .
H52B H 0.8766 -0.1314 0.2993 0.040 Uiso 1 1 calc R . .
H52C H 0.9214 -0.1723 0.2234 0.040 Uiso 1 1 calc R . .
C51 C 0.7874(3) 0.1727(3) 0.16759(16) 0.0207(7) Uani 1 1 d . . .
H51A H 0.7693 0.2402 0.1486 0.025 Uiso 1 1 calc R . .
C10 C 0.3534(3) 0.3344(3) 0.07911(17) 0.0258(8) Uani 1 1 d . . .
H10A H 0.3790 0.3946 0.0634 0.031 Uiso 1 1 calc R . .
H10B H 0.3057 0.3337 0.0508 0.031 Uiso 1 1 calc R . .
C34 C 0.3582(3) 0.5553(3) 0.4799(2) 0.0372(10) Uani 1 1 d . . .
H34A H 0.3685 0.5953 0.4358 0.056 Uiso 1 1 calc R . .
H34B H 0.3946 0.5723 0.5095 0.056 Uiso 1 1 calc R . .
H34C H 0.2812 0.5701 0.5028 0.056 Uiso 1 1 calc R . .
C36 C 0.4117(3) 0.1866(3) 0.56441(19) 0.0320(9) Uani 1 1 d . . .
H36A H 0.3950 0.1354 0.5454 0.048 Uiso 1 1 calc R . .
H36B H 0.3509 0.2168 0.6025 0.048 Uiso 1 1 calc R . .
H36C H 0.4758 0.1551 0.5815 0.048 Uiso 1 1 calc R . .
C27 C 0.3068(3) -0.0777(3) 0.34212(19) 0.0268(8) Uani 1 1 d . . .
H27A H 0.3817 -0.0918 0.3432 0.040 Uiso 1 1 calc R . .
H27B H 0.2995 -0.1335 0.3221 0.040 Uiso 1 1 calc R . .
H27C H 0.2600 -0.0704 0.3893 0.040 Uiso 1 1 calc R . .
C44 C 1.0390(3) 0.2936(3) 0.3860(2) 0.0320(9) Uani 1 1 d . . .
H44A H 1.0824 0.2994 0.4153 0.048 Uiso 1 1 calc R . .
H44B H 1.0633 0.3237 0.3396 0.048 Uiso 1 1 calc R . .
H44C H 1.0472 0.2223 0.3832 0.048 Uiso 1 1 calc R . .
C43 C 0.8488(3) 0.1782(3) 0.47154(18) 0.0253(8) Uani 1 1 d . . .
H43A H 0.9139 0.1863 0.4783 0.038 Uiso 1 1 calc R . .
H43B H 0.8610 0.1074 0.4644 0.038 Uiso 1 1 calc R . .
H43C H 0.7889 0.1986 0.5125 0.038 Uiso 1 1 calc R . .
C45 C 0.8699(3) 0.4812(3) 0.3036(2) 0.0303(8) Uani 1 1 d . . .
H45A H 0.8284 0.5248 0.2725 0.045 Uiso 1 1 calc R . .
H45B H 0.9460 0.4586 0.2784 0.045 Uiso 1 1 calc R . .
H45C H 0.8616 0.5188 0.3427 0.045 Uiso 1 1 calc R . .
C31 C 0.3966(3) 0.3703(3) 0.52124(19) 0.0284(8) Uani 1 1 d . . .
C19 C 0.2069(3) 0.2899(3) 0.17027(19) 0.0236(7) Uani 1 1 d . . .
H19A H 0.1992 0.2730 0.1268 0.028 Uiso 1 1 calc R . .
H19B H 0.1377 0.3376 0.1931 0.028 Uiso 1 1 calc R . .
C26 C 0.0383(3) -0.0013(3) 0.3510(2) 0.0373(10) Uani 1 1 d . . .
H26A H -0.0003 -0.0517 0.3587 0.056 Uiso 1 1 calc R . .
H26B H -0.0122 0.0664 0.3487 0.056 Uiso 1 1 calc R . .
H26C H 0.0708 -0.0077 0.3892 0.056 Uiso 1 1 calc R . .
C8 C 0.0582(3) 0.6930(3) 0.3975(2) 0.0415(10) Uani 1 1 d . . .
H8A H -0.0061 0.7424 0.4226 0.062 Uiso 1 1 calc R . .
H8B H 0.0872 0.7232 0.3521 0.062 Uiso 1 1 calc R . .
H8C H 0.1125 0.6726 0.4238 0.062 Uiso 1 1 calc R . .
C16 C 0.4534(3) 0.2508(4) -0.05736(19) 0.0404(10) Uani 1 1 d . . .
H16A H 0.5004 0.2175 -0.0994 0.061 Uiso 1 1 calc R . .
H16B H 0.4488 0.3225 -0.0632 0.061 Uiso 1 1 calc R . .
H16C H 0.3814 0.2436 -0.0489 0.061 Uiso 1 1 calc R . .
C18 C 0.7378(3) -0.0024(3) 0.0455(2) 0.0415(10) Uani 1 1 d . . .
H18A H 0.7500 -0.0262 0.0912 0.062 Uiso 1 1 calc R . .
H18B H 0.7972 0.0226 0.0168 0.062 Uiso 1 1 calc R . .
H18C H 0.7340 -0.0581 0.0236 0.062 Uiso 1 1 calc R . .
C53 C 1.0842(3) -0.0823(4) 0.1349(2) 0.0463(12) Uani 1 1 d . . .
H53A H 1.1379 -0.1393 0.1097 0.069 Uiso 1 1 calc R . .
H53B H 1.0794 -0.0956 0.1844 0.069 Uiso 1 1 calc R . .
H53C H 1.1053 -0.0207 0.1183 0.069 Uiso 1 1 calc R . .
C35 C 0.4021(4) 0.3698(4) 0.6378(2) 0.0490(12) Uani 1 1 d . . .
H35A H 0.3611 0.3346 0.6759 0.073 Uiso 1 1 calc R . .
H35B H 0.4104 0.4275 0.6551 0.073 Uiso 1 1 calc R . .
H35C H 0.4732 0.3234 0.6186 0.073 Uiso 1 1 calc R . .
C17 C 0.6174(4) 0.0073(4) -0.0837(2) 0.0634(16) Uani 1 1 d . . .
H17A H 0.6573 -0.0122 -0.1308 0.095 Uiso 1 1 calc R . .
H17B H 0.5401 0.0305 -0.0804 0.095 Uiso 1 1 calc R . .
H17C H 0.6329 -0.0511 -0.0510 0.095 Uiso 1 1 calc R . .
O1A O 0.46877(19) 0.38981(17) 0.17358(12) 0.0243(5) Uani 1 1 d . . .
O1B O 0.59251(19) 0.37983(18) 0.22975(13) 0.0278(6) Uani 1 1 d . . .
C1A C 0.5340(3) 0.4233(3) 0.1875(2) 0.0332(9) Uani 1 1 d . . .
C1B C 0.5536(5) 0.5148(4) 0.1492(3) 0.0707(16) Uani 1 1 d . . .
H1BA H 0.4898 0.5554 0.1340 0.106 Uiso 1 1 calc R . .
H1BB H 0.6152 0.4967 0.1088 0.106 Uiso 1 1 calc R . .
H1BC H 0.5690 0.5538 0.1791 0.106 Uiso 1 1 calc R . .
Cl1 Cl 0.22365(6) 0.10346(6) 0.49276(4) 0.02274(18) Uani 1 1 d . . .
O103 O 0.32623(19) 0.02669(19) 0.47695(13) 0.0300(6) Uani 1 1 d . . .
O102 O 0.2369(2) 0.1982(2) 0.45971(15) 0.0385(7) Uani 1 1 d . . .
O101 O 0.1473(2) 0.0771(2) 0.46896(15) 0.0355(6) Uani 1 1 d . . .
O100 O 0.1855(2) 0.1109(2) 0.56648(13) 0.0365(6) Uani 1 1 d . . .
Cl2A Cl 0.5987(6) 0.8301(5) 0.2136(4) 0.0293(12) Uani 0.517(10) 1 d P A 1
O200 O 0.6966(6) 0.7934(8) 0.1763(5) 0.072(4) Uani 0.517(10) 1 d P A 1
O201 O 0.5292(7) 0.9133(5) 0.1767(4) 0.064(3) Uani 0.517(10) 1 d P A 1
O203 O 0.5920(16) 0.8697(13) 0.2739(6) 0.039(3) Uani 0.517(10) 1 d P A 1
O202 O 0.5371(16) 0.7580(15) 0.2305(7) 0.050(4) Uani 0.517(10) 1 d P A 1
Cl2B Cl 0.6030(10) 0.8251(9) 0.2174(6) 0.070(3) Uani 0.483(10) 1 d P A 2
O204 O 0.7044(7) 0.7352(7) 0.2225(6) 0.087(4) Uani 0.483(10) 1 d P A 2
O205 O 0.6392(8) 0.8642(7) 0.1466(4) 0.071(3) Uani 0.483(10) 1 d P A 2
O206 O 0.588(2) 0.8977(17) 0.2662(11) 0.081(7) Uani 0.483(10) 1 d P A 2
O207 O 0.5215(17) 0.7849(19) 0.2312(11) 0.081(7) Uani 0.483(10) 1 d P A 2
Cl3A Cl 0.2825(11) 0.6482(13) 0.0231(9) 0.0274(13) Uani 0.567(4) 1 d P B 1
O303 O 0.3156(10) 0.6871(7) -0.0503(5) 0.0644(8) Uani 0.567(4) 1 d P B 1
O302 O 0.2985(6) 0.5461(5) 0.0086(3) 0.0644(8) Uani 0.567(4) 1 d P B 1
O301 O 0.3551(6) 0.6451(5) 0.0628(3) 0.0644(8) Uani 0.567(4) 1 d P B 1
O300 O 0.1761(6) 0.6857(5) 0.0598(3) 0.0644(8) Uani 0.567(4) 1 d P B 1
Cl3B Cl 0.3013(15) 0.6369(18) 0.0147(12) 0.0274(13) Uani 0.433(4) 1 d P B 2
O304 O 0.3064(13) 0.7100(10) -0.0389(7) 0.0644(8) Uani 0.433(4) 1 d P B 2
O305 O 0.2291(8) 0.7108(7) 0.0671(5) 0.0644(8) Uani 0.433(4) 1 d P B 2
O306 O 0.3927(8) 0.5837(7) 0.0351(5) 0.0644(8) Uani 0.433(4) 1 d P B 2
O307 O 0.2299(8) 0.5738(7) 0.0206(5) 0.0644(8) Uani 0.433(4) 1 d P B 2
C101 C 0.8789(3) 0.7312(3) 0.0309(2) 0.0355(9) Uani 1 1 d . . .
N100 N 0.8429(3) 0.7338(3) -0.0133(2) 0.0526(10) Uani 1 1 d . . .
C100 C 0.9255(4) 0.7289(4) 0.0868(2) 0.0476(11) Uani 1 1 d . . .
H10C H 0.9327 0.7955 0.0888 0.071 Uiso 1 1 calc R . .
H10D H 0.9965 0.6786 0.0789 0.071 Uiso 1 1 calc R . .
H10E H 0.8787 0.7109 0.1306 0.071 Uiso 1 1 calc R . .
C202 C 0.3038(4) 0.7569(3) 0.2113(2) 0.0447(11) Uani 1 1 d . . .
H20A H 0.3014 0.7304 0.1700 0.067 Uiso 1 1 calc R . .
H20B H 0.3571 0.7941 0.1983 0.067 Uiso 1 1 calc R . .
H20C H 0.2329 0.8022 0.2321 0.067 Uiso 1 1 calc R . .
C201 C 0.3330(3) 0.6756(3) 0.2597(3) 0.0435(11) Uani 1 1 d . . .
N201 N 0.3541(4) 0.6107(4) 0.2987(3) 0.0849(17) Uani 1 1 d . . .
N101 N 0.9905(4) 0.4655(4) 0.1292(3) 0.0790(15) Uani 1 1 d . . .
C221 C 0.9250(8) 0.4676(7) 0.1071(5) 0.129(2) Uani 1 1 d . . .
C222 C 0.8614(7) 0.4658(7) 0.0676(5) 0.129(2) Uani 1 1 d . . .
H22A H 0.8885 0.4924 0.0206 0.193 Uiso 1 1 calc R . .
H22B H 0.7879 0.5075 0.0872 0.193 Uiso 1 1 calc R . .
H22C H 0.8616 0.3963 0.0665 0.193 Uiso 1 1 calc R . .

loop_
_atom_site_aniso_label
_atom_site_aniso_U_11
_atom_site_aniso_U_22
_atom_site_aniso_U_33
_atom_site_aniso_U_23
_atom_site_aniso_U_13
_atom_site_aniso_U_12
Fe1 0.0155(2) 0.0154(2) 0.0145(2) -0.00206(18) -0.00432(17) -0.00133(18)
Fe2 0.0148(2) 0.0151(2) 0.0178(2) 0.00068(18) -0.00562(18) -0.00166(17)
N8 0.0149(13) 0.0177(14) 0.0184(14) 0.0009(11) -0.0058(11) -0.0027(11)
O20 0.0185(11) 0.0174(12) 0.0167(11) -0.0004(9) -0.0059(9) -0.0028(9)
N2 0.0156(13) 0.0160(14) 0.0186(14) -0.0016(11) -0.0069(11) -0.0013(11)
O1 0.0206(12) 0.0213(13) 0.0302(14) -0.0083(11) 0.0010(10) 0.0028(10)
O6 0.0223(13) 0.0298(14) 0.0264(13) -0.0120(11) -0.0039(10) 0.0003(10)
O3 0.0239(13) 0.0265(13) 0.0316(14) -0.0077(11) -0.0029(10) -0.0119(10)
N6 0.0157(13) 0.0161(14) 0.0223(15) -0.0022(11) -0.0077(11) -0.0015(11)
N7 0.0165(13) 0.0169(14) 0.0201(14) 0.0004(11) -0.0051(11) -0.0040(11)
O2 0.0319(14) 0.0391(15) 0.0213(13) -0.0146(11) 0.0036(11) -0.0125(12)
O5 0.0266(13) 0.0248(13) 0.0327(14) -0.0066(11) -0.0119(11) -0.0101(10)
N3 0.0199(14) 0.0201(14) 0.0141(14) -0.0038(11) -0.0030(11) -0.0032(11)
C38 0.0157(15) 0.0136(16) 0.0176(16) -0.0027(13) -0.0027(12) -0.0016(12)
N1 0.0208(14) 0.0169(14) 0.0166(14) -0.0021(11) -0.0060(11) -0.0011(11)
N5 0.0153(13) 0.0160(14) 0.0176(14) -0.0010(11) -0.0052(11) -0.0041(10)
N4 0.0190(14) 0.0199(14) 0.0153(14) -0.0032(11) -0.0057(11) -0.0028(11)
C29 0.0116(15) 0.0247(18) 0.0231(17) -0.0040(14) -0.0061(13) -0.0047(13)
C5 0.0158(16) 0.0169(16) 0.0220(17) -0.0048(13) -0.0034(13) -0.0021(13)
C42 0.0195(16) 0.0168(17) 0.0238(18) 0.0013(14) -0.0062(13) -0.0035(13)
C39 0.0152(15) 0.0158(16) 0.0194(17) -0.0049(13) -0.0028(12) -0.0006(12)
C20 0.0190(16) 0.0184(17) 0.0160(16) -0.0052(13) -0.0052(13) -0.0016(13)
C49 0.0213(17) 0.0223(18) 0.0210(17) -0.0075(14) -0.0069(13) -0.0019(14)
C6 0.0157(15) 0.0165(16) 0.0216(17) -0.0018(13) -0.0084(13) -0.0033(12)
C1 0.0211(17) 0.0189(17) 0.0223(18) -0.0010(14) -0.0089(14) -0.0003(13)
C11 0.0251(18) 0.0229(18) 0.0184(17) -0.0007(14) -0.0051(14) -0.0079(14)
O4 0.0418(17) 0.056(2) 0.0303(16) -0.0241(14) -0.0109(13) 0.0112(14)
C48 0.0192(16) 0.0205(17) 0.0210(17) -0.0032(14) -0.0076(13) -0.0024(13)
C21 0.0205(17) 0.0218(17) 0.0193(17) -0.0086(14) -0.0044(13) -0.0024(13)
C4 0.0152(16) 0.0161(16) 0.0280(19) -0.0041(14) -0.0041(13) -0.0019(13)
C14 0.0227(18) 0.0243(19) 0.0267(19) -0.0076(15) -0.0008(14) -0.0071(14)
C30 0.0178(16) 0.032(2) 0.0211(18) -0.0036(15) -0.0055(13) -0.0079(14)
C9 0.0209(17) 0.0252(19) 0.0227(18) -0.0059(15) -0.0029(14) -0.0020(14)
C37 0.0178(16) 0.0171(16) 0.0219(17) 0.0018(13) -0.0104(13) -0.0054(13)
C22 0.0206(17) 0.0218(18) 0.0212(17) -0.0084(14) -0.0013(13) -0.0075(14)
C13 0.0269(18) 0.0281(19) 0.0210(18) -0.0099(15) 0.0024(14) -0.0125(15)
C47 0.0162(15) 0.0183(17) 0.0189(17) -0.0010(13) -0.0062(13) -0.0039(13)
C15 0.0228(17) 0.0212(18) 0.0208(18) -0.0027(14) -0.0044(14) -0.0045(14)
C23 0.0218(17) 0.0200(17) 0.0172(17) -0.0035(13) -0.0024(13) -0.0045(13)
C28 0.0171(16) 0.0200(17) 0.0182(17) -0.0002(13) -0.0051(13) -0.0061(13)
C12 0.0287(19) 0.033(2) 0.0188(18) -0.0055(15) -0.0040(14) -0.0109(16)
C50 0.0210(17) 0.0293(19) 0.0173(17) -0.0025(14) -0.0050(13) -0.0066(14)
C40 0.0174(16) 0.0190(17) 0.0225(17) -0.0088(14) -0.0028(13) -0.0028(13)
C24 0.0184(16) 0.0221(17) 0.0153(16) -0.0021(13) -0.0053(13) -0.0034(13)
C3 0.0158(16) 0.0150(16) 0.0297(19) -0.0010(14) -0.0070(14) -0.0020(13)
C54 0.0273(19) 0.035(2) 0.0213(19) -0.0015(16) 0.0002(15) -0.0061(16)
C2 0.0175(16) 0.0156(16) 0.0244(18) -0.0009(13) -0.0077(13) -0.0042(13)
C25 0.0272(19) 0.027(2) 0.041(2) -0.0060(17) -0.0169(17) -0.0071(15)
C7 0.0272(19) 0.0184(18) 0.032(2) 0.0016(15) -0.0080(15) 0.0018(14)
C32 0.0227(18) 0.027(2) 0.033(2) -0.0102(16) -0.0115(15) 0.0005(15)
C33 0.0189(17) 0.0220(18) 0.031(2) -0.0036(15) -0.0108(14) -0.0026(14)
C41 0.0185(16) 0.0184(17) 0.0272(19) -0.0026(14) -0.0034(14) -0.0053(13)
C46 0.0186(16) 0.0142(16) 0.0200(17) -0.0001(13) -0.0060(13) -0.0032(12)
C52 0.032(2) 0.0203(18) 0.0229(19) -0.0027(15) -0.0078(15) -0.0004(15)
C51 0.0223(17) 0.0211(17) 0.0179(17) 0.0028(14) -0.0070(13) -0.0057(14)
C10 0.0265(19) 0.031(2) 0.0162(17) -0.0010(15) -0.0070(14) -0.0019(15)
C34 0.035(2) 0.030(2) 0.045(2) -0.0174(19) -0.0137(19) 0.0023(17)
C36 0.032(2) 0.041(2) 0.0225(19) -0.0052(17) 0.0007(15) -0.0151(17)
C27 0.0283(19) 0.0241(19) 0.0263(19) -0.0006(15) -0.0052(15) -0.0074(15)
C44 0.0254(19) 0.030(2) 0.047(2) 0.0005(18) -0.0171(17) -0.0111(16)
C43 0.0281(19) 0.030(2) 0.0222(18) -0.0002(15) -0.0099(15) -0.0117(15)
C45 0.032(2) 0.0221(19) 0.039(2) 0.0058(16) -0.0099(17) -0.0141(16)
C31 0.0195(17) 0.036(2) 0.027(2) -0.0134(17) -0.0070(14) 0.0003(15)
C19 0.0219(17) 0.0209(18) 0.030(2) -0.0025(15) -0.0141(15) -0.0024(14)
C26 0.029(2) 0.038(2) 0.043(2) -0.0128(19) 0.0058(17) -0.0177(18)
C8 0.045(2) 0.023(2) 0.050(3) -0.0187(19) -0.001(2) -0.0027(18)
C16 0.036(2) 0.061(3) 0.0184(19) -0.0076(19) -0.0068(16) -0.004(2)
C18 0.034(2) 0.040(2) 0.042(2) -0.022(2) -0.0076(18) 0.0069(18)
C53 0.022(2) 0.056(3) 0.055(3) -0.030(2) -0.0107(19) 0.0081(19)
C35 0.064(3) 0.049(3) 0.027(2) -0.010(2) -0.018(2) 0.001(2)
C17 0.075(4) 0.080(4) 0.043(3) -0.044(3) 0.023(2) -0.049(3)
O1A 0.0270(13) 0.0198(12) 0.0277(13) 0.0049(10) -0.0131(10) -0.0065(10)
O1B 0.0265(13) 0.0208(13) 0.0388(15) 0.0088(11) -0.0164(11) -0.0084(10)
C1A 0.034(2) 0.028(2) 0.043(2) 0.0178(18) -0.0218(18) -0.0134(17)
C1B 0.071(4) 0.069(4) 0.072(4) 0.000(3) -0.022(3) -0.021(3)
Cl1 0.0241(4) 0.0203(4) 0.0239(4) 0.0045(3) -0.0094(3) -0.0065(3)
O103 0.0222(13) 0.0287(14) 0.0330(15) -0.0001(11) -0.0047(11) -0.0025(11)
O102 0.0438(17) 0.0259(14) 0.0520(18) 0.0159(13) -0.0240(14) -0.0166(12)
O101 0.0317(15) 0.0339(15) 0.0476(17) -0.0013(13) -0.0166(13) -0.0137(12)
O100 0.0372(15) 0.0356(16) 0.0273(14) -0.0025(12) -0.0079(12) 0.0014(12)
Cl2A 0.047(3) 0.040(3) 0.015(2) -0.0036(19) -0.0079(18) -0.031(2)
O200 0.042(4) 0.103(9) 0.064(6) -0.044(7) 0.014(4) -0.021(5)
O201 0.105(7) 0.038(4) 0.061(5) 0.007(3) -0.057(5) -0.010(4)
O203 0.062(6) 0.052(8) 0.020(4) -0.011(4) -0.014(3) -0.035(6)
O202 0.082(10) 0.052(7) 0.039(5) -0.001(5) -0.026(6) -0.042(6)
Cl2B 0.108(7) 0.088(6) 0.034(4) 0.021(4) -0.026(4) -0.059(5)
O204 0.054(5) 0.069(6) 0.104(8) 0.037(6) -0.002(5) -0.009(4)
O205 0.082(8) 0.084(7) 0.051(5) 0.024(4) -0.015(4) -0.045(6)
O206 0.061(7) 0.066(12) 0.129(15) -0.057(10) -0.009(8) -0.030(8)
O207 0.049(7) 0.105(17) 0.103(11) -0.059(9) 0.022(6) -0.055(10)
Cl3A 0.028(4) 0.023(3) 0.026(4) -0.002(2) -0.005(3) -0.003(3)
O303 0.078(2) 0.066(2) 0.0561(18) 0.0091(14) -0.0266(16) -0.0293(18)
O302 0.078(2) 0.066(2) 0.0561(18) 0.0091(14) -0.0266(16) -0.0293(18)
O301 0.078(2) 0.066(2) 0.0561(18) 0.0091(14) -0.0266(16) -0.0293(18)
O300 0.078(2) 0.066(2) 0.0561(18) 0.0091(14) -0.0266(16) -0.0293(18)
Cl3B 0.028(4) 0.023(3) 0.026(4) -0.002(2) -0.005(3) -0.003(3)
O304 0.078(2) 0.066(2) 0.0561(18) 0.0091(14) -0.0266(16) -0.0293(18)
O305 0.078(2) 0.066(2) 0.0561(18) 0.0091(14) -0.0266(16) -0.0293(18)
O306 0.078(2) 0.066(2) 0.0561(18) 0.0091(14) -0.0266(16) -0.0293(18)
O307 0.078(2) 0.066(2) 0.0561(18) 0.0091(14) -0.0266(16) -0.0293(18)
C101 0.038(2) 0.035(2) 0.035(2) -0.0096(18) -0.0053(18) -0.0124(18)
N100 0.053(2) 0.069(3) 0.041(2) -0.017(2) -0.0139(19) -0.018(2)
C100 0.064(3) 0.055(3) 0.035(2) 0.003(2) -0.021(2) -0.028(2)
C202 0.041(2) 0.046(3) 0.040(3) 0.003(2) -0.012(2) -0.003(2)
C201 0.037(2) 0.036(2) 0.060(3) 0.006(2) -0.018(2) -0.0130(19)
N201 0.086(4) 0.073(3) 0.111(4) 0.041(3) -0.053(3) -0.041(3)
N101 0.080(4) 0.056(3) 0.080(4) -0.019(3) -0.024(3) 0.018(3)
C221 0.159(6) 0.132(5) 0.149(6) 0.050(4) -0.112(5) -0.076(5)
C222 0.159(6) 0.132(5) 0.149(6) 0.050(4) -0.112(5) -0.076(5)

loop_
_atom_type_symbol
_atom_type_description
_atom_type_scat_dispersion_real
_atom_type_scat_dispersion_imag
_atom_type_scat_source
C C 0.0033 0.0016 'International Tables Vol C Tables 4.2.6.8 and 6.1.1.4'
N N 0.0061 0.0033 'International Tables Vol C Tables 4.2.6.8 and 6.1.1.4'
O O 0.0106 0.0060 'International Tables Vol C Tables 4.2.6.8 and 6.1.1.4'
Cl Cl 0.1484 0.1585 'International Tables Vol C Tables 4.2.6.8 and 6.1.1.4'
Fe Fe 0.3463 0.8444 'International Tables Vol C Tables 4.2.6.8 and 6.1.1.4'
H H 0.0000 0.0000 'International Tables Vol C Tables 4.2.6.8 and 6.1.1.4'

loop_
_geom_angle_atom_site_label_1
_geom_angle_atom_site_label_2
_geom_angle_atom_site_label_3
_geom_angle
O20 Fe1 O1A 98.47(10)
O20 Fe1 N3 104.44(10)
O1A Fe1 N3 87.99(10)
O20 Fe1 N4 97.77(10)
O1A Fe1 N4 163.75(10)
N3 Fe1 N4 87.36(10)
O20 Fe1 N2 102.87(10)
O1A Fe1 N2 87.06(10)
N3 Fe1 N2 152.66(10)
N4 Fe1 N2 89.95(10)
O20 Fe1 N1 176.27(10)
O1A Fe1 N1 84.60(10)
N3 Fe1 N1 77.70(10)
N4 Fe1 N1 79.20(10)
N2 Fe1 N1 75.07(10)
O20 Fe2 O1B 102.39(10)
O20 Fe2 N8 95.41(10)
O1B Fe2 N8 100.45(10)
O20 Fe2 N6 95.44(10)
O1B Fe2 N6 103.06(11)
N8 Fe2 N6 151.27(10)
O20 Fe2 N5 93.96(10)
O1B Fe2 N5 163.62(10)
N8 Fe2 N5 76.69(10)
N6 Fe2 N5 76.09(10)
O20 Fe2 N7 171.91(10)
O1B Fe2 N7 85.68(10)
N8 Fe2 N7 83.53(10)
N6 Fe2 N7 82.02(10)
N5 Fe2 N7 77.98(10)
C51 N8 C47 119.6(3)
C51 N8 Fe2 124.7(2)
C47 N8 Fe2 115.7(2)
Fe1 O20 Fe2 130.25(13)
C6 N2 C2 119.3(3)
C6 N2 Fe1 124.2(2)
C2 N2 Fe1 116.4(2)
C4 O1 C8 114.6(3)
C49 O6 C53 114.4(3)
C22 O3 C26 113.9(3)
C29 N6 C33 119.0(3)
C29 N6 Fe2 115.6(2)
C33 N6 Fe2 125.2(2)
C38 N7 C42 118.3(3)
C38 N7 Fe2 115.6(2)
C42 N7 Fe2 125.7(2)
C13 O2 C17 113.6(3)
C40 O5 C44 112.4(3)
C11 N3 C15 119.1(3)
C11 N3 Fe1 117.1(2)
C15 N3 Fe1 123.8(2)
N7 C38 C39 123.2(3)
N7 C38 C37 117.5(3)
C39 C38 C37 119.3(3)
C19 N1 C10 112.3(3)
C19 N1 C1 109.7(2)
C10 N1 C1 110.0(3)
C19 N1 Fe1 110.25(19)
C10 N1 Fe1 107.82(19)
C1 N1 Fe1 106.62(19)
C28 N5 C46 112.5(2)
C28 N5 C37 110.0(2)
C46 N5 C37 111.3(2)
C28 N5 Fe2 104.42(18)
C46 N5 Fe2 105.43(18)
C37 N5 Fe2 112.97(19)
C20 N4 C24 119.1(3)
C20 N4 Fe1 117.1(2)
C24 N4 Fe1 123.8(2)
N6 C29 C30 123.1(3)
N6 C29 C28 113.5(3)
C30 C29 C28 123.5(3)
C6 C5 C4 115.7(3)
C6 C5 C9 121.7(3)
C4 C5 C9 122.5(3)
N7 C42 C41 123.7(3)
C38 C39 C40 116.6(3)
C38 C39 C43 121.9(3)
C40 C39 C43 121.4(3)
N4 C20 C21 122.3(3)
N4 C20 C19 117.5(3)
C21 C20 C19 120.1(3)
O6 C49 C48 119.2(3)
O6 C49 C50 118.7(3)
C48 C49 C50 122.0(3)
N2 C6 C5 123.8(3)
N1 C1 C2 109.2(3)
N3 C11 C12 122.6(3)
N3 C11 C10 116.3(3)
C12 C11 C10 120.9(3)
C31 O4 C35 118.4(3)
C47 C48 C49 116.9(3)
C47 C48 C52 121.5(3)
C49 C48 C52 121.6(3)
C20 C21 C22 117.0(3)
C20 C21 C25 121.1(3)
C22 C21 C25 121.9(3)
O1 C4 C3 119.1(3)
O1 C4 C5 118.6(3)
C3 C4 C5 122.1(3)
C15 C14 C13 117.1(3)
C15 C14 C18 121.4(3)
C13 C14 C18 121.5(3)
C29 C30 C31 116.3(3)
C29 C30 C36 120.9(3)
C31 C30 C36 122.6(3)
N5 C37 C38 115.3(3)
O3 C22 C21 119.3(3)
O3 C22 C23 119.0(3)
C21 C22 C23 121.6(3)
O2 C13 C12 119.4(3)
O2 C13 C14 118.8(3)
C12 C13 C14 121.7(3)
N8 C47 C48 122.0(3)
N8 C47 C46 114.5(3)
C48 C47 C46 123.5(3)
N3 C15 C14 122.9(3)
C24 C23 C22 116.2(3)
C24 C23 C27 120.7(3)
C22 C23 C27 123.2(3)
N5 C28 C29 107.7(2)
C13 C12 C11 116.7(3)
C13 C12 C16 122.8(3)
C11 C12 C16 120.5(3)
C51 C50 C49 116.2(3)
C51 C50 C54 120.9(3)
C49 C50 C54 122.9(3)
O5 C40 C39 119.0(3)
O5 C40 C41 119.3(3)
C39 C40 C41 121.7(3)
N4 C24 C23 123.6(3)
C2 C3 C4 116.8(3)
C2 C3 C7 121.6(3)
C4 C3 C7 121.6(3)
N2 C2 C3 122.2(3)
N2 C2 C1 115.3(3)
C3 C2 C1 122.5(3)
C33 C32 C31 117.3(3)
C33 C32 C34 121.6(4)
C31 C32 C34 121.1(3)
N6 C33 C32 122.9(3)
C42 C41 C40 116.4(3)
C42 C41 C45 122.1(3)
C40 C41 C45 121.5(3)
N5 C46 C47 108.7(3)
N8 C51 C50 123.4(3)
N1 C10 C11 111.6(3)
O4 C31 C32 116.1(3)
O4 C31 C30 122.6(4)
C32 C31 C30 121.1(3)
N1 C19 C20 115.0(3)
C1A O1A Fe1 132.7(2)
C1A O1B Fe2 130.0(2)
O1A C1A O1B 125.5(3)
O1A C1A C1B 118.0(4)
O1B C1A C1B 116.3(4)
O101 Cl1 O102 110.08(16)
O101 Cl1 O100 108.93(17)
O102 Cl1 O100 109.81(17)
O101 Cl1 O103 110.02(16)
O102 Cl1 O103 109.00(16)
O100 Cl1 O103 108.99(15)
O200 Cl2A O203 114.2(10)
O200 Cl2A O202 113.1(10)
O203 Cl2A O202 109.0(10)
O200 Cl2A O201 113.9(8)
O203 Cl2A O201 105.3(9)
O202 Cl2A O201 100.1(9)
O207 Cl2B O206 113.8(16)
O207 Cl2B O205 116.9(13)
O206 Cl2B O205 110.7(12)
O207 Cl2B O204 105.9(13)
O206 Cl2B O204 107.9(13)
O205 Cl2B O204 100.2(10)
O300 Cl3A O301 111.7(12)
O300 Cl3A O302 107.3(13)
O301 Cl3A O302 107.7(11)
O300 Cl3A O303 118.1(13)
O301 Cl3A O303 113.5(12)
O302 Cl3A O303 96.7(10)
O306 Cl3B O304 119.6(17)
O306 Cl3B O307 112.1(17)
O304 Cl3B O307 118(2)
O306 Cl3B O305 109.6(19)
O304 Cl3B O305 93.7(14)
O307 Cl3B O305 98.9(12)
N100 C101 C100 179.2(5)
N201 C201 C202 178.6(5)
N101 C221 C222 168.0(12)

loop_
_geom_bond_atom_site_label_1
_geom_bond_atom_site_label_2
_geom_bond_distance
Fe1 O20 1.783(2)
Fe1 O1A 2.044(2)
Fe1 N3 2.114(3)
Fe1 N4 2.128(3)
Fe1 N2 2.146(3)
Fe1 N1 2.212(3)
Fe2 O20 1.801(2)
Fe2 O1B 1.962(2)
Fe2 N8 2.128(3)
Fe2 N6 2.138(3)
Fe2 N5 2.182(3)
Fe2 N7 2.228(3)
N8 C51 1.342(4)
N8 C47 1.346(4)
N2 C6 1.339(4)
N2 C2 1.348(4)
O1 C4 1.378(4)
O1 C8 1.426(5)
O6 C49 1.377(4)
O6 C53 1.432(5)
O3 C22 1.379(4)
O3 C26 1.430(4)
N6 C29 1.344(4)
N6 C33 1.352(4)
N7 C38 1.339(4)
N7 C42 1.347(4)
O2 C13 1.383(4)
O2 C17 1.430(5)
O5 C40 1.373(4)
O5 C44 1.441(4)
N3 C11 1.339(4)
N3 C15 1.352(4)
C38 C39 1.390(4)
C38 C37 1.510(4)
N1 C19 1.484(4)
N1 C10 1.485(4)
N1 C1 1.491(4)
N5 C28 1.485(4)
N5 C46 1.486(4)
N5 C37 1.489(4)
N4 C20 1.341(4)
N4 C24 1.346(4)
C29 C30 1.387(5)
C29 C28 1.516(4)
C5 C6 1.387(4)
C5 C4 1.399(5)
C5 C9 1.495(5)
C42 C41 1.381(5)
C39 C40 1.392(4)
C39 C43 1.509(5)
C20 C21 1.393(5)
C20 C19 1.513(5)
C49 C48 1.396(5)
C49 C50 1.397(5)
C1 C2 1.506(5)
C11 C12 1.399(5)
C11 C10 1.512(5)
O4 C31 1.360(4)
O4 C35 1.419(5)
C48 C47 1.394(4)
C48 C52 1.508(5)
C21 C22 1.397(5)
C21 C25 1.507(5)
C4 C3 1.398(5)
C14 C15 1.377(5)
C14 C13 1.391(5)
C14 C18 1.500(5)
C30 C31 1.403(5)
C30 C36 1.511(5)
C22 C23 1.399(5)
C13 C12 1.390(5)
C47 C46 1.511(4)
C23 C24 1.383(5)
C23 C27 1.505(5)
C12 C16 1.499(5)
C50 C51 1.380(5)
C50 C54 1.505(5)
C40 C41 1.394(5)
C3 C2 1.391(4)
C3 C7 1.507(5)
C32 C33 1.367(5)
C32 C31 1.403(5)
C32 C34 1.509(5)
C41 C45 1.507(5)
O1A C1A 1.246(4)
O1B C1A 1.292(4)
C1A C1B 1.456(7)
Cl1 O101 1.433(3)
Cl1 O102 1.437(3)
Cl1 O100 1.440(3)
Cl1 O103 1.443(2)
Cl2A O200 1.302(11)
Cl2A O203 1.386(12)
Cl2A O202 1.46(2)
Cl2A O201 1.503(10)
Cl2B O207 1.34(2)
Cl2B O206 1.46(2)
Cl2B O205 1.458(14)
Cl2B O204 1.558(15)
Cl3A O300 1.386(14)
Cl3A O301 1.44(2)
Cl3A O302 1.44(2)
Cl3A O303 1.50(2)
Cl3B O306 1.37(3)
Cl3B O304 1.38(3)
Cl3B O307 1.49(3)
Cl3B O305 1.495(17)
C101 N100 1.131(5)
C101 C100 1.447(6)
C202 C201 1.422(6)
C201 N201 1.133(6)
N101 C221 1.102(8)
C221 C222 1.350(10)
